data_2240398
loop_
_publ_author_name
'Tilborg, Anaelle'

_publ_section_title
;
 Crystal structure of 2,2'-oxybis(4-methylquinoline)
;
_journal_issue 2
_journal_name_full 'Acta Crystallographica Section E'
_journal_page_first 180
_journal_page_last 183
_journal_paper_doi 10.1107/S2056989015000717
_journal_volume 71
_journal_year 2015
_chemical_formula_iupac 'C20 H16 N2 O'
_chemical_formula_moiety 'C20 H16 N2 O'
_chemical_formula_sum 'C20 H16 N2 O'
_chemical_formula_weight 300.35
_chemical_name_common 'Benserazide substitute'
_chemical_name_systematic
;
2,2'-Oxybis(4-methylquinoline)
;
_space_group_IT_number 2
_symmetry_cell_setting triclinic
_symmetry_space_group_name_Hall '-P 1'
_symmetry_space_group_name_H-M 'P -1'
_atom_sites_solution_hydrogens geom
_atom_sites_solution_primary direct
_atom_sites_solution_secondary difmap
_audit_creation_method SHELXL-97
_cell_angle_alpha 104.267(9)
_cell_angle_beta 103.576(7)
_cell_angle_gamma 91.967(7)
_cell_formula_units_Z 2
_cell_length_a 7.8858(5)
_cell_length_b 7.9226(8)
_cell_length_c 13.0182(13)
_cell_measurement_reflns_used 1411
_cell_measurement_temperature 293(2)
_cell_measurement_theta_max 28.7380
_cell_measurement_theta_min 3.6870
_cell_volume 762.54(13)
_computing_cell_refinement
;
CrysAlis PRO (Oxford Diffraction, 2006)
;
_computing_data_collection
;
CrysAlis PRO (Oxford Diffraction, 2006)
;
_computing_data_reduction
;
CrysAlis PRO (Oxford Diffraction, 2006)
;
_computing_molecular_graphics
;
ORTEPIII (Burnett & Johnson, 1996), PLATON (Spek, 2009) and
Mercury (Macrae <i>et al.</i>,  2006)
;
_computing_publication_material
;
SHELXL97 (Sheldrick, 2015)
;
_computing_structure_refinement
;
SHELXL97 (Sheldrick, 2015)
;
_computing_structure_solution
;
SIR92 (Altomare <i>et al.</i>,  1994)
;
_diffrn_ambient_temperature 293(2)
_diffrn_detector_area_resol_mean 10.3712
_diffrn_measured_fraction_theta_full 0.996
_diffrn_measured_fraction_theta_max 0.833
_diffrn_measurement_device_type
;
Oxford Diffraction Xcalibur (Ruby, Gemini) ultra diffractometer
;
_diffrn_measurement_method '\w scans'
_diffrn_radiation_monochromator graphite
_diffrn_radiation_source 'fine-focus sealed tube'
_diffrn_radiation_type MoK\a
_diffrn_radiation_wavelength 0.71073
_diffrn_reflns_av_R_equivalents 0.0237
_diffrn_reflns_av_sigmaI/netI 0.0404
_diffrn_reflns_limit_h_max 9
_diffrn_reflns_limit_h_min -7
_diffrn_reflns_limit_k_max 5
_diffrn_reflns_limit_k_min -9
_diffrn_reflns_limit_l_max 15
_diffrn_reflns_limit_l_min -14
_diffrn_reflns_number 3234
_diffrn_reflns_theta_full 25.00
_diffrn_reflns_theta_max 25.03
_diffrn_reflns_theta_min 3.49
_exptl_absorpt_coefficient_mu 0.082
_exptl_absorpt_correction_T_max 1.000
_exptl_absorpt_correction_T_min 0.960
_exptl_absorpt_correction_type multi-scan
_exptl_absorpt_process_details
;
(CrysAlis PRO; Oxford Diffraction, 2006)
;
_exptl_crystal_colour colourless
_exptl_crystal_density_diffrn 1.308
_exptl_crystal_density_method 'not measured'
_exptl_crystal_description prism
_exptl_crystal_F_000 316
_exptl_crystal_size_max 0.5
_exptl_crystal_size_mid 0.35
_exptl_crystal_size_min 0.25
_refine_diff_density_max 0.175
_refine_diff_density_min -0.143
_refine_ls_extinction_method none
_refine_ls_goodness_of_fit_ref 1.034
_refine_ls_hydrogen_treatment mixed
_refine_ls_matrix_type full
_refine_ls_number_constraints 0
_refine_ls_number_parameters 232
_refine_ls_number_reflns 2256
_refine_ls_number_restraints 6
_refine_ls_restrained_S_all 1.034
_refine_ls_R_factor_all 0.0619
_refine_ls_R_factor_gt 0.0463
_refine_ls_shift/su_max 0.000
_refine_ls_shift/su_mean 0.000
_refine_ls_structure_factor_coef Fsqd
_refine_ls_weighting_details 'calc w=1/[\s^2^(Fo^2^)+(0.0652P)^2^+0.0421P] where P=(Fo^2^+2Fc^2^)/3'
_refine_ls_weighting_scheme calc
_refine_ls_wR_factor_gt 0.1181
_refine_ls_wR_factor_ref 0.1332
_reflns_number_gt 1707
_reflns_number_total 2207
_reflns_threshold_expression I>2sigma(I)
_cod_data_source_file bg2545sup1.cif
_cod_data_source_block I
_cod_database_code 2240398
_cod_database_fobs_code 2240398

loop_
_symmetry_equiv_pos_as_xyz
'x, y, z'
'-x, -y, -z'

loop_
_atom_site_type_symbol
_atom_site_label
_atom_site_fract_x
_atom_site_fract_y
_atom_site_fract_z
_atom_site_U_iso_or_equiv
_atom_site_adp_type
_atom_site_calc_flag
_atom_site_refinement_flags
_atom_site_occupancy
_atom_site_symmetry_multiplicity
O O1 0.13084(17) 0.38253(18) 0.26211(12) 0.0696(5) Uani d . 1 1
N N1 -0.01449(17) 0.1056(2) 0.20704(12) 0.0470(4) Uani d . 1 1
N N2 0.38771(19) 0.2735(2) 0.32211(12) 0.0530(4) Uani d . 1 1
C C1 0.0147(2) 0.2537(2) 0.18566(15) 0.0482(5) Uani d . 1 1
C C2 -0.0638(2) 0.2993(3) 0.08862(16) 0.0507(5) Uani d . 1 1
C C3 -0.1801(2) 0.1811(3) 0.00729(15) 0.0458(5) Uani d . 1 1
C C4 -0.2184(2) 0.0150(2) 0.02535(13) 0.0415(4) Uani d . 1 1
C C5 -0.1336(2) -0.0165(2) 0.12652(14) 0.0413(4) Uani d . 1 1
C C6 -0.3353(2) -0.1194(3) -0.05297(16) 0.0535(5) Uani d . 1 1
C C7 -0.3664(2) -0.2761(3) -0.03220(18) 0.0626(6) Uani d . 1 1
C C8 -0.2839(2) -0.3060(3) 0.06810(18) 0.0599(6) Uani d . 1 1
C C9 -0.1692(2) -0.1786(3) 0.14565(16) 0.0528(5) Uani d . 1 1
C C10 -0.2614(3) 0.2203(4) -0.09923(19) 0.0620(6) Uani d . 1 1
C C11 0.2483(2) 0.3332(2) 0.34593(15) 0.0506(5) Uani d . 1 1
C C12 0.2112(2) 0.3641(3) 0.44746(18) 0.0560(5) Uani d . 1 1
C C13 0.3299(3) 0.3308(2) 0.53294(16) 0.0535(5) Uani d . 1 1
C C14 0.4866(2) 0.2617(2) 0.51214(15) 0.0479(5) Uani d . 1 1
C C15 0.5100(2) 0.2357(2) 0.40549(15) 0.0472(5) Uani d . 1 1
C C16 0.6200(3) 0.2177(3) 0.59128(18) 0.0655(6) Uani d . 1 1
C C17 0.7657(3) 0.1528(3) 0.5655(2) 0.0808(8) Uani d . 1 1
C C18 0.7892(3) 0.1314(3) 0.4606(2) 0.0797(7) Uani d . 1 1
C C19 0.6640(3) 0.1713(3) 0.38176(19) 0.0644(6) Uani d . 1 1
C C20 0.2972(4) 0.3663(4) 0.6447(2) 0.0863(8) Uani d D 1 1
H H2 -0.0360 0.4095 0.0804 0.061 Uiso calc R 1 1
H H6 -0.3920 -0.1009 -0.1199 0.064 Uiso calc R 1 1
H H7 -0.4432 -0.3639 -0.0852 0.075 Uiso calc R 1 1
H H8 -0.3071 -0.4128 0.0821 0.072 Uiso calc R 1 1
H H9 -0.1140 -0.1998 0.2120 0.063 Uiso calc R 1 1
H H10A -0.386(3) 0.211(3) -0.1129(17) 0.070(6) Uiso d . 1 1
H H10B -0.229(3) 0.137(3) -0.159(2) 0.081(7) Uiso d . 1 1
H H10C -0.219(3) 0.337(4) -0.100(2) 0.096(8) Uiso d . 1 1
H H12 0.1062 0.4072 0.4572 0.067 Uiso calc R 1 1
H H16 0.6078 0.2334 0.6623 0.079 Uiso calc R 1 1
H H17 0.8511 0.1222 0.6186 0.097 Uiso calc R 1 1
H H18 0.8912 0.0895 0.4446 0.096 Uiso calc R 1 1
H H19 0.6801 0.1560 0.3116 0.077 Uiso calc R 1 1
H H20A 0.186(2) 0.408(3) 0.648(3) 0.137(12) Uiso d D 1 1
H H20B 0.306(3) 0.259(3) 0.669(3) 0.140(12) Uiso d D 1 1
H H20C 0.389(3) 0.451(3) 0.698(2) 0.129(11) Uiso d D 1 1

loop_
_atom_site_aniso_label
_atom_site_aniso_U_11
_atom_site_aniso_U_22
_atom_site_aniso_U_33
_atom_site_aniso_U_12
_atom_site_aniso_U_13
_atom_site_aniso_U_23
O1 0.0706(9) 0.0484(9) 0.0657(10) -0.0002(6) -0.0204(7) 0.0072(7)
N1 0.0449(9) 0.0537(10) 0.0366(9) 0.0033(7) 0.0035(6) 0.0079(8)
N2 0.0590(11) 0.0537(10) 0.0368(9) 0.0031(8) 0.0042(7) 0.0023(8)
C1 0.0407(10) 0.0487(11) 0.0465(12) 0.0059(8) 0.0027(8) 0.0042(10)
C2 0.0466(11) 0.0502(11) 0.0542(12) 0.0094(8) 0.0066(9) 0.0165(10)
C3 0.0375(10) 0.0618(12) 0.0397(10) 0.0139(8) 0.0099(7) 0.0146(10)
C4 0.0333(10) 0.0552(11) 0.0349(10) 0.0071(7) 0.0105(7) 0.0072(9)
C5 0.0361(10) 0.0496(11) 0.0371(10) 0.0041(7) 0.0116(7) 0.0072(9)
C6 0.0456(11) 0.0677(14) 0.0384(11) 0.0031(9) 0.0054(8) 0.0030(10)
C7 0.0480(12) 0.0649(14) 0.0609(14) -0.0080(9) 0.0089(9) -0.0032(12)
C8 0.0537(13) 0.0568(13) 0.0692(15) -0.0040(9) 0.0203(10) 0.0128(12)
C9 0.0479(11) 0.0644(13) 0.0487(12) 0.0016(9) 0.0140(8) 0.0182(11)
C10 0.0562(15) 0.0813(18) 0.0507(14) 0.0172(12) 0.0076(10) 0.0254(13)
C11 0.0506(12) 0.0446(11) 0.0432(12) -0.0029(8) -0.0034(9) 0.0026(9)
C12 0.0456(11) 0.0517(12) 0.0681(14) -0.0010(8) 0.0162(9) 0.0099(11)
C13 0.0682(13) 0.0445(11) 0.0459(12) -0.0100(9) 0.0213(9) 0.0035(9)
C14 0.0535(12) 0.0425(11) 0.0406(11) -0.0094(8) 0.0038(8) 0.0074(9)
C15 0.0476(11) 0.0448(11) 0.0422(11) -0.0021(8) 0.0064(8) 0.0042(9)
C16 0.0767(15) 0.0604(13) 0.0480(13) -0.0077(11) -0.0051(10) 0.0151(11)
C17 0.0659(16) 0.0710(16) 0.086(2) -0.0015(12) -0.0221(13) 0.0247(15)
C18 0.0536(14) 0.0674(16) 0.108(2) 0.0078(10) 0.0065(13) 0.0165(15)
C19 0.0631(14) 0.0631(14) 0.0649(14) 0.0069(10) 0.0185(10) 0.0107(11)
C20 0.118(2) 0.087(2) 0.0657(18) 0.0003(17) 0.0483(16) 0.0180(16)

loop_
_atom_type_symbol
_atom_type_description
_atom_type_scat_dispersion_real
_atom_type_scat_dispersion_imag
_atom_type_scat_source
C C 0.0030 0.0020 'International Tables Vol C Tables 4.2.6.8 and 6.1.1.4'
H H 0.0000 0.0000 'International Tables Vol C Tables 4.2.6.8 and 6.1.1.4'
N N 0.0060 0.0030 'International Tables Vol C Tables 4.2.6.8 and 6.1.1.4'
O O 0.0110 0.0060 'International Tables Vol C Tables 4.2.6.8 and 6.1.1.4'

loop_
_geom_angle_atom_site_label_1
_geom_angle_atom_site_label_2
_geom_angle_atom_site_label_3
_geom_angle
O1 C1 C2 114.47(16)
N1 C1 O1 119.50(16)
N1 C1 C2 126.03(17)
N1 C5 C9 118.13(16)
N1 C5 C4 122.58(15)
N2 C11 C12 126.19(17)
N2 C11 O1 115.61(18)
N2 C15 C19 117.56(18)
N2 C15 C14 122.48(17)
C1 O1 C11 117.49(14)
C1 N1 C5 116.00(15)
C1 C2 H2 120.3
C2 C3 C4 117.60(16)
C2 C3 C10 121.44(19)
C3 C2 C1 119.35(17)
C3 C2 H2 120.3
C3 C10 H10A 110.7(12)
C3 C10 H10B 109.6(13)
C3 C10 H10C 111.3(14)
C4 C3 C10 120.92(19)
C4 C6 H6 119.5
C5 C4 C3 118.42(17)
C5 C9 H9 119.6
C6 C4 C5 118.45(17)
C6 C4 C3 123.13(16)
C6 C7 C8 120.43(19)
C6 C7 H7 119.8
C7 C6 C4 120.92(18)
C7 C6 H6 119.5
C7 C8 H8 119.9
C8 C7 H7 119.8
C8 C9 C5 120.81(18)
C8 C9 H9 119.6
C9 C5 C4 119.28(17)
C9 C8 C7 120.11(18)
C9 C8 H8 119.9
C11 N2 C15 116.43(16)
C11 C12 H12 120.3
C12 C11 O1 118.03(18)
C12 C13 C14 117.55(18)
C12 C13 C20 121.2(2)
C13 C12 C11 119.38(18)
C13 C12 H12 120.3
C13 C20 H20A 113.8(19)
C13 C20 H20B 109(2)
C13 C20 H20C 111.1(18)
C14 C13 C20 121.2(2)
C14 C16 H16 119.5
C15 C14 C13 117.96(16)
C15 C19 H19 119.9
C16 C14 C15 117.77(19)
C16 C14 C13 124.27(19)
C16 C17 C18 120.8(2)
C16 C17 H17 119.6
C17 C16 C14 121.0(2)
C17 C16 H16 119.5
C17 C18 H18 119.9
C18 C17 H17 119.6
C18 C19 C15 120.2(2)
C18 C19 H19 119.9
C19 C15 C14 119.95(17)
C19 C18 C17 120.3(2)
C19 C18 H18 119.9
H10A C10 H10B 108.5(18)
H10C C10 H10A 109.4(17)
H10C C10 H10B 107(2)
H20A C20 H20B 109.3(18)
H20A C20 H20C 108.4(19)
H20B C20 H20C 104.8(17)

loop_
_geom_bond_atom_site_label_1
_geom_bond_atom_site_label_2
_geom_bond_distance
O1 C1 1.371(2)
O1 C11 1.401(2)
N1 C1 1.296(2)
N1 C5 1.376(2)
N2 C11 1.285(2)
N2 C15 1.373(2)
C2 C3 1.355(3)
C2 C1 1.408(2)
C2 H2 0.9300
C3 C10 1.496(3)
C4 C6 1.407(3)
C4 C3 1.427(3)
C5 C9 1.398(2)
C5 C4 1.416(2)
C6 C7 1.360(3)
C6 H6 0.9300
C7 H7 0.9300
C8 C7 1.396(3)
C8 H8 0.9300
C9 C8 1.365(3)
C9 H9 0.9300
C10 H10C 0.97(3)
C10 H10A 0.95(2)
C10 H10B 0.97(3)
C11 C12 1.386(3)
C12 H12 0.9300
C13 C12 1.363(3)
C13 C20 1.497(3)
C14 C16 1.408(3)
C14 C15 1.409(3)
C14 C13 1.426(3)
C15 C19 1.404(3)
C16 C17 1.354(3)
C16 H16 0.9300
C17 H17 0.9300
C18 C17 1.391(4)
C18 H18 0.9300
C19 C18 1.354(3)
C19 H19 0.9300
C20 H20A 0.956(18)
C20 H20B 0.981(18)
C20 H20C 0.978(19)

loop_
_geom_torsion_atom_site_label_1
_geom_torsion_atom_site_label_2
_geom_torsion_atom_site_label_3
_geom_torsion_atom_site_label_4
_geom_torsion
O1 C11 C12 C13 -174.70(15)
N1 C5 C4 C6 178.55(15)
N1 C5 C4 C3 -0.9(3)
N1 C5 C9 C8 -178.88(17)
N2 C15 C19 C18 -179.87(19)
C1 O1 C11 N2 83.6(2)
C1 O1 C11 C12 -100.8(2)
C1 N1 C5 C9 179.85(15)
C1 N1 C5 C4 0.9(3)
C1 C2 C3 C4 0.6(3)
C1 C2 C3 C10 -177.41(18)
C3 C2 C1 N1 -0.7(3)
C3 C2 C1 O1 179.64(16)
C3 C4 C6 C7 179.46(16)
C4 C5 C9 C8 0.1(3)
C4 C6 C7 C8 0.6(3)
C5 C4 C3 C10 178.14(17)
C5 N1 C1 O1 179.57(16)
C5 N1 C1 C2 -0.1(3)
C5 C4 C3 C2 0.1(3)
C5 C4 C6 C7 0.0(3)
C5 C9 C8 C7 0.5(3)
C6 C4 C3 C2 -179.31(16)
C6 C4 C3 C10 -1.3(3)
C9 C5 C4 C6 -0.4(3)
C9 C5 C4 C3 -179.86(14)
C9 C8 C7 C6 -0.9(3)
C11 O1 C1 N1 17.5(3)
C11 O1 C1 C2 -162.77(16)
C11 N2 C15 C19 -179.60(17)
C11 N2 C15 C14 -0.5(3)
C13 C14 C15 C19 178.68(16)
C13 C14 C15 N2 -0.4(3)
C13 C14 C16 C17 -179.87(19)
C14 C13 C12 C11 -1.2(3)
C14 C15 C19 C18 1.0(3)
C14 C16 C17 C18 1.4(3)
C15 N2 C11 C12 0.6(3)
C15 N2 C11 O1 175.70(14)
C15 C14 C13 C12 1.2(2)
C15 C14 C13 C20 -178.48(19)
C15 C14 C16 C17 0.1(3)
C15 C19 C18 C17 0.4(3)
C16 C14 C15 N2 179.68(16)
C16 C14 C15 C19 -1.3(3)
C16 C14 C13 C12 -178.83(17)
C16 C14 C13 C20 1.4(3)
C19 C18 C17 C16 -1.6(4)
C20 C13 C12 C11 178.5(2)
